data_4314063
loop_
_publ_author_name
'Andrew J. Gaunt'
'Iain May'
'David Collison'
'O. Danny Fox'

_publ_section_title
;
 A Novel Zirconium Polyoxometalate Complex That Contains Both a
 Coordinated Saturated Anion, [PMo12O40]3-, and a Coordinated Unsaturated
 Anion, [PMo11O39]7-
;
_journal_name_full 'Inorganic Chemistry'
_journal_page_first 5049
_journal_page_last 5051
_journal_paper_doi 10.1021/ic034273h
_journal_volume 42
_journal_year 2003
_chemical_formula_sum 'H76 Mo23 N6 O105 P2 Zr'
_chemical_formula_weight 4200.45
_chemical_name_systematic
; 
 ? 
;
_space_group_IT_number 11
_symmetry_cell_setting monoclinic
_symmetry_space_group_name_Hall '-P 2yb'
_symmetry_space_group_name_H-M 'P 1 21/m 1'
_atom_sites_solution_hydrogens geom
_atom_sites_solution_primary direct
_atom_sites_solution_secondary difmap
_audit_creation_method SHELXL-97
_cell_angle_alpha 90.00
_cell_angle_beta 93.726(4)
_cell_angle_gamma 90.00
_cell_formula_units_Z 2
_cell_length_a 12.743(3)
_cell_length_b 19.827(4)
_cell_length_c 18.791(4)
_cell_measurement_reflns_used 7218
_cell_measurement_temperature 100(2)
_cell_measurement_theta_max 28.2865
_cell_measurement_theta_min 2.403
_cell_volume 4737.6(18)
_computing_cell_refinement 'SAINT, Bruker'
_computing_data_collection 'SMART, Bruker'
_computing_data_reduction 'SAINT, Bruker'
_computing_molecular_graphics 'XSHELL, Bruker'
_computing_publication_material 'XP, Bruker; Diamond 2.1e, Crystal Impact'
_computing_structure_refinement 'SHELXL-97 (Sheldrick, 1997)'
_computing_structure_solution 'SHELXS-97 (Sheldrick, 1990)'
_diffrn_ambient_temperature 100(2)
_diffrn_measured_fraction_theta_full 0.998
_diffrn_measured_fraction_theta_max 0.998
_diffrn_measurement_device_type 'SMART platform CCD, Bruker'
_diffrn_measurement_method 'omega scans'
_diffrn_radiation_monochromator graphite
_diffrn_radiation_source 'fine-focus sealed tube'
_diffrn_radiation_type MoK\a
_diffrn_radiation_wavelength 0.71073
_diffrn_reflns_av_R_equivalents 0.0389
_diffrn_reflns_av_sigmaI/netI 0.0321
_diffrn_reflns_limit_h_max 15
_diffrn_reflns_limit_h_min -15
_diffrn_reflns_limit_k_max 23
_diffrn_reflns_limit_k_min -23
_diffrn_reflns_limit_l_max 22
_diffrn_reflns_limit_l_min -22
_diffrn_reflns_number 35245
_diffrn_reflns_theta_full 25.03
_diffrn_reflns_theta_max 25.03
_diffrn_reflns_theta_min 1.88
_exptl_absorpt_coefficient_mu 3.203
_exptl_absorpt_correction_T_max 0.9387
_exptl_absorpt_correction_T_min 0.5392
_exptl_absorpt_correction_type multi-scan
_exptl_absorpt_process_details 'SADABS, Bruker'
_exptl_crystal_colour yellow
_exptl_crystal_density_diffrn 2.945
_exptl_crystal_density_method 'not measured'
_exptl_crystal_description plate
_exptl_crystal_F_000 3988
_exptl_crystal_size_max 0.22
_exptl_crystal_size_mid 0.20
_exptl_crystal_size_min 0.02
_refine_diff_density_max 2.580
_refine_diff_density_min -5.875
_refine_diff_density_rms 0.338
_refine_ls_extinction_method none
_refine_ls_goodness_of_fit_ref 1.048
_refine_ls_hydrogen_treatment mixed
_refine_ls_matrix_type full
_refine_ls_number_parameters 578
_refine_ls_number_reflns 8621
_refine_ls_number_restraints 0
_refine_ls_restrained_S_all 1.048
_refine_ls_R_factor_all 0.0748
_refine_ls_R_factor_gt 0.0686
_refine_ls_shift/su_max 0.001
_refine_ls_shift/su_mean 0.000
_refine_ls_structure_factor_coef Fsqd
_refine_ls_weighting_details 'calc w=1/[\s^2^(Fo^2^)+(0.1070P)^2^+177.5144P] where P=(Fo^2^+2Fc^2^)/3'
_refine_ls_weighting_scheme calc
_refine_ls_wR_factor_gt 0.1987
_refine_ls_wR_factor_ref 0.2041
_reflns_number_gt 7696
_reflns_number_total 8621
_reflns_threshold_expression >2sigma(I)
_cod_data_source_file ic034273hsi20030313_055933.cif
_cod_data_source_block ajg28z
_cod_depositor_comments
;
The following automatic conversions were performed:

'_symmetry_cell_setting' value 'Monoclinic' changed to 'monoclinic'
according to the built-in table from CIF Core dictionary named
'cif_core.dic' version 2.4.1 from 2010-06-29.

Automatic conversion script
Id: cif_fix_values 1646 2011-03-28 12:23:43Z adriana 
;
_cod_database_code 4314063

loop_
_symmetry_equiv_pos_as_xyz
'x, y, z'
'-x, y+1/2, -z'
'-x, -y, -z'
'x, -y-1/2, z'

loop_
_atom_site_label
_atom_site_type_symbol
_atom_site_fract_x
_atom_site_fract_y
_atom_site_fract_z
_atom_site_U_iso_or_equiv
_atom_site_adp_type
_atom_site_occupancy
_atom_site_symmetry_multiplicity
_atom_site_calc_flag
_atom_site_refinement_flags
_atom_site_disorder_assembly
_atom_site_disorder_group
Mo1 Mo 0.66129(8) 0.34097(5) 0.44726(5) 0.0172(3) Uani 1 1 d . . .
Mo2 Mo 1.02425(8) 0.33427(5) 0.39451(5) 0.0170(3) Uani 1 1 d . . .
Mo3 Mo 1.10876(8) 0.33530(5) 0.58932(5) 0.0180(3) Uani 1 1 d . . .
Mo4 Mo 0.87211(8) 0.42854(5) 0.52312(6) 0.0182(3) Uani 1 1 d . . .
Mo5 Mo 0.71731(8) 0.34387(5) 0.63160(5) 0.0149(2) Uani 1 1 d . . .
Mo6 Mo 0.95451(11) 0.2500 0.70191(7) 0.0160(3) Uani 1 2 d S . .
Mo7 Mo 0.90122(10) 0.33891(5) 0.15753(5) 0.0220(3) Uani 1 1 d . . .
Mo8 Mo 0.61412(8) 0.34026(5) 0.19946(5) 0.0154(2) Uani 1 1 d . . .
Mo9 Mo 0.97105(13) 0.2500 0.00734(8) 0.0205(3) Uani 1 2 d S . .
Mo10 Mo 0.70825(10) 0.43080(6) 0.03952(6) 0.0251(3) Uani 1 1 d . . .
Mo11 Mo 0.43509(13) 0.2500 0.09100(8) 0.0233(4) Uani 1 2 d S . .
Mo12 Mo 0.77767(18) 0.33645(10) -0.10490(10) 0.0650(5) Uani 1 1 d . . .
Mo13 Mo 0.52729(11) 0.34373(6) -0.06331(6) 0.0310(3) Uani 1 1 d . . .
N1 N 0.066(3) 0.3969(19) 0.846(2) 0.161(13) Uiso 1 1 d . . .
N2 N 0.246(3) 0.3290(18) 0.7688(19) 0.150(12) Uiso 1 1 d . . .
N3 N 0.208(2) 0.3962(14) 0.0700(14) 0.109(8) Uiso 1 1 d . . .
O1 O 0.7283(6) 0.3161(4) 0.3717(4) 0.0159(17) Uani 1 1 d . . .
O2 O 0.9241(6) 0.3180(4) 0.3269(4) 0.0136(16) Uani 1 1 d . . .
O3 O 0.7723(7) 0.3302(5) 0.2163(5) 0.027(2) Uani 1 1 d . . .
O4 O 1.1069(7) 0.3873(5) 0.3542(4) 0.0223(19) Uani 1 1 d . . .
O5 O 1.0970(9) 0.2500 0.3785(6) 0.018(2) Uani 1 2 d S . .
O6 O 0.9279(8) 0.2500 0.4465(6) 0.012(2) Uiso 1 2 d S . .
O7 O 0.9372(6) 0.3965(4) 0.4424(4) 0.0159(17) Uani 1 1 d . . .
O8 O 0.8893(7) 0.5128(4) 0.5195(4) 0.0207(18) Uani 1 1 d . . .
O9 O 0.8130(6) 0.3131(4) 0.5268(4) 0.0140(16) Uani 1 1 d . . .
O10 O 0.7382(7) 0.4227(4) 0.4645(4) 0.0185(17) Uani 1 1 d . . .
O11 O 0.6251(9) 0.2500 0.4677(6) 0.018(2) Uani 1 2 d S . .
O12 O 0.5448(7) 0.3711(5) 0.4137(5) 0.026(2) Uani 1 1 d . . .
O13 O 0.6250(6) 0.3551(4) 0.5536(4) 0.0178(17) Uani 1 1 d . . .
O14 O 0.6514(7) 0.3735(4) 0.7000(4) 0.0201(18) Uani 1 1 d . . .
O15 O 0.6823(9) 0.2500 0.6368(6) 0.014(2) Uani 1 2 d S . .
O16 O 0.7908(6) 0.4242(4) 0.6053(4) 0.0165(17) Uani 1 1 d . . .
O17 O 0.8508(6) 0.3160(4) 0.6814(4) 0.0147(16) Uani 1 1 d . . .
O18 O 0.9708(9) 0.2500 0.5781(6) 0.013(2) Uani 1 2 d S . .
O19 O 0.9891(6) 0.3975(4) 0.5790(4) 0.0164(17) Uani 1 1 d . . .
O20 O 1.1020(6) 0.3315(4) 0.4917(4) 0.0172(17) Uani 1 1 d . . .
O21 O 1.2086(7) 0.3894(5) 0.6099(4) 0.0226(19) Uani 1 1 d . . .
O22 O 1.1810(9) 0.2500 0.5981(6) 0.018(2) Uani 1 2 d S . .
O23 O 1.0607(6) 0.3167(4) 0.6830(4) 0.0176(17) Uani 1 1 d . . .
O24 O 0.9685(9) 0.2500 0.7916(6) 0.019(3) Uani 1 2 d S . .
O25 O 0.9757(7) 0.3906(5) 0.2104(4) 0.024(2) Uani 1 1 d . . .
O26 O 0.9229(12) 0.2500 0.2065(7) 0.030(3) Uani 1 2 d S . .
O27 O 0.6321(10) 0.2500 0.2499(6) 0.022(3) Uani 1 2 d S . .
O28 O 0.5918(8) 0.3920(5) 0.2675(5) 0.031(2) Uani 1 1 d . . .
O29 O 0.4783(8) 0.3148(5) 0.1696(5) 0.032(2) Uani 1 1 d . . .
O30 O 0.3042(11) 0.2500 0.0981(8) 0.035(3) Uani 1 2 d S . .
O31 O 0.6354(8) 0.3950(5) 0.1269(5) 0.032(2) Uani 1 1 d . . .
O32 O 0.6314(11) 0.2500 0.1110(7) 0.027(3) Uani 1 2 d S . .
O33 O 0.8264(8) 0.3961(5) 0.0980(5) 0.035(2) Uani 1 1 d . . .
O34 O 0.8180(11) 0.2500 0.0789(7) 0.027(3) Uani 1 2 d S . .
O35 O 0.9999(9) 0.3154(5) 0.0961(6) 0.039(3) Uani 1 1 d . . .
O36 O 1.0974(12) 0.2500 -0.0158(8) 0.041(4) Uani 1 2 d S . .
O37 O 0.9118(9) 0.3192(5) -0.0413(6) 0.038(3) Uani 1 1 d . . .
O38 O 0.7774(9) 0.4291(6) -0.0378(5) 0.043(3) Uani 1 1 d . . .
O39 O 0.6854(8) 0.3134(5) 0.0026(5) 0.032(2) Uani 1 1 d . . .
O40 O 0.7104(8) 0.5126(5) 0.0626(6) 0.036(2) Uani 1 1 d . . .
O41 O 0.4605(9) 0.3167(5) 0.0296(5) 0.035(2) Uani 1 1 d . . .
O42 O 0.4170(8) 0.3740(5) -0.1061(5) 0.033(2) Uani 1 1 d . . .
O43 O 0.5741(8) 0.4236(5) -0.0079(5) 0.031(2) Uani 1 1 d . . .
O44 O 0.5184(12) 0.2500 -0.0832(7) 0.034(3) Uani 1 2 d S . .
O45 O 0.6243(8) 0.3606(6) -0.1288(6) 0.041(3) Uani 1 1 d . . .
O46 O 0.7616(12) 0.2500 -0.1392(9) 0.043(4) Uani 1 2 d S . .
O47 O 0.8311(9) 0.3787(5) -0.1712(5) 0.041(3) Uani 1 1 d . . .
O1S O 0.3142(14) 0.4627(9) 0.7801(10) 0.088(5) Uiso 1 1 d . . .
O2S O 0.1881(9) 0.5402(6) 0.6844(6) 0.044(3) Uiso 1 1 d . . .
O3S O 0.562(3) 0.7500 0.434(2) 0.141(13) Uiso 1 2 d S . .
O4S O 0.568(3) 0.7500 0.671(2) 0.138(12) Uiso 1 2 d S . .
O5S O 0.8408(19) 0.7500 0.7620(13) 0.080(7) Uiso 1 2 d S . .
O6S O 0.4490(11) 0.7500 0.2378(8) 0.034(3) Uiso 1 2 d S . .
O7S O 0.449(3) 0.428(2) 0.577(2) 0.094(11) Uiso 0.50 1 d P . .
O8S O 0.3076(14) 0.4109(10) 0.4558(9) 0.088(5) Uiso 1 1 d . . .
O9S O 0.1955(19) 0.4962(13) 0.2509(13) 0.128(8) Uiso 1 1 d . . .
O10S O 0.3105(19) 0.2740(11) 0.4401(13) 0.053(6) Uiso 0.50 1 d P . .
O11S O 0.4094(8) 0.4532(5) 0.0928(6) 0.037(2) Uiso 1 1 d . . .
O12S O 0.263(3) 0.366(2) 0.216(2) 0.101(12) Uiso 0.50 1 d P . .
O13S O 0.4457(14) 0.5220(9) 0.2177(10) 0.090(5) Uiso 1 1 d . . .
O14S O 0.442(3) 0.4764(17) 0.3481(18) 0.079(9) Uiso 0.50 1 d P . .
O15S O 0.3996(17) 0.3394(11) 0.7008(12) 0.108(7) Uiso 1 1 d . . .
O17S O 0.972(2) 0.5620(13) 0.0124(14) 0.134(8) Uiso 1 1 d . . .
O18S O 0.9937(16) 0.5308(10) 0.2863(11) 0.098(6) Uiso 1 1 d . . .
P1 P 0.8815(3) 0.2500 0.5195(2) 0.0127(8) Uani 1 2 d S . .
P2 P 0.7033(3) 0.2500 0.0488(2) 0.0145(9) Uani 1 2 d S . .
Zr1 Zr 0.79888(13) 0.2500 0.29300(8) 0.0137(3) Uani 1 2 d S . .

loop_
_atom_site_aniso_label
_atom_site_aniso_U_11
_atom_site_aniso_U_22
_atom_site_aniso_U_33
_atom_site_aniso_U_23
_atom_site_aniso_U_13
_atom_site_aniso_U_12
Mo1 0.0175(5) 0.0259(6) 0.0078(5) -0.0020(4) -0.0028(4) 0.0058(4)
Mo2 0.0189(5) 0.0254(6) 0.0067(5) 0.0015(4) 0.0000(4) -0.0069(4)
Mo3 0.0202(5) 0.0252(6) 0.0082(5) 0.0003(4) -0.0026(4) -0.0087(4)
Mo4 0.0211(5) 0.0135(5) 0.0205(5) 0.0012(4) 0.0052(4) -0.0017(4)
Mo5 0.0183(5) 0.0197(5) 0.0068(5) -0.0018(4) 0.0017(4) 0.0023(4)
Mo6 0.0161(7) 0.0269(8) 0.0048(6) 0.000 0.0000(5) 0.000
Mo7 0.0387(7) 0.0178(6) 0.0090(5) 0.0006(4) -0.0018(4) -0.0084(5)
Mo8 0.0222(5) 0.0172(5) 0.0064(5) -0.0004(4) -0.0010(4) 0.0021(4)
Mo9 0.0278(8) 0.0167(7) 0.0179(8) 0.000 0.0084(6) 0.000
Mo10 0.0402(7) 0.0141(5) 0.0199(6) 0.0024(4) -0.0061(5) 0.0029(5)
Mo11 0.0298(9) 0.0257(8) 0.0151(7) 0.000 0.0071(6) 0.000
Mo12 0.0823(14) 0.0643(12) 0.0484(10) 0.0048(8) 0.0033(9) -0.0039(10)
Mo13 0.0477(8) 0.0254(6) 0.0183(6) -0.0015(5) -0.0109(5) 0.0126(5)
O1 0.022(4) 0.017(4) 0.008(4) -0.001(3) -0.001(3) 0.003(3)
O2 0.017(4) 0.017(4) 0.006(4) -0.001(3) 0.001(3) 0.002(3)
O3 0.022(5) 0.031(5) 0.026(5) 0.015(4) -0.009(4) -0.005(4)
O4 0.023(4) 0.030(5) 0.015(4) 0.001(4) 0.004(3) -0.005(4)
O5 0.020(6) 0.022(6) 0.014(6) 0.000 0.004(5) 0.000
O7 0.022(4) 0.016(4) 0.010(4) 0.001(3) 0.000(3) -0.003(3)
O8 0.024(4) 0.019(4) 0.020(4) 0.003(3) 0.005(3) -0.001(4)
O9 0.019(4) 0.013(4) 0.010(4) 0.000(3) 0.002(3) 0.004(3)
O10 0.025(4) 0.018(4) 0.012(4) 0.001(3) -0.001(3) 0.001(3)
O11 0.014(6) 0.023(6) 0.016(6) 0.000 -0.003(5) 0.000
O12 0.021(4) 0.037(5) 0.018(4) -0.003(4) -0.004(4) 0.005(4)
O13 0.018(4) 0.020(4) 0.016(4) -0.002(3) 0.002(3) -0.002(3)
O14 0.022(4) 0.028(5) 0.011(4) -0.004(3) 0.007(3) -0.004(4)
O15 0.017(6) 0.015(6) 0.010(5) 0.000 -0.002(4) 0.000
O16 0.021(4) 0.018(4) 0.011(4) -0.003(3) 0.003(3) -0.001(3)
O17 0.015(4) 0.022(4) 0.007(4) -0.001(3) 0.000(3) 0.000(3)
O18 0.017(6) 0.012(5) 0.011(5) 0.000 0.000(4) 0.000
O19 0.020(4) 0.019(4) 0.010(4) 0.000(3) 0.001(3) -0.001(3)
O20 0.019(4) 0.024(5) 0.009(4) -0.002(3) 0.002(3) -0.005(3)
O21 0.023(4) 0.031(5) 0.013(4) 0.002(4) -0.006(3) -0.011(4)
O22 0.015(6) 0.028(7) 0.010(5) 0.000 -0.001(4) 0.000
O23 0.015(4) 0.028(5) 0.009(4) -0.005(3) -0.003(3) -0.001(4)
O24 0.017(6) 0.035(7) 0.004(5) 0.000 -0.001(4) 0.000
O25 0.030(5) 0.034(5) 0.010(4) -0.002(4) 0.000(3) -0.005(4)
O26 0.058(9) 0.015(6) 0.016(6) 0.000 0.005(6) 0.000
O27 0.023(6) 0.018(6) 0.021(6) 0.000 -0.013(5) 0.000
O28 0.054(6) 0.025(5) 0.013(4) -0.003(4) -0.008(4) 0.020(5)
O29 0.043(6) 0.020(5) 0.031(5) 0.001(4) -0.014(4) -0.002(4)
O30 0.021(7) 0.040(8) 0.043(9) 0.000 -0.011(6) 0.000
O31 0.030(5) 0.040(6) 0.024(5) 0.011(4) -0.004(4) 0.002(4)
O32 0.042(8) 0.023(7) 0.015(6) 0.000 -0.004(6) 0.000
O33 0.031(5) 0.045(6) 0.028(5) 0.019(5) -0.003(4) -0.003(5)
O34 0.041(8) 0.024(7) 0.016(6) 0.000 0.003(6) 0.000
O35 0.057(7) 0.028(5) 0.033(6) 0.005(5) 0.008(5) -0.002(5)
O36 0.036(8) 0.056(10) 0.032(8) 0.000 0.000(7) 0.000
O37 0.059(7) 0.019(5) 0.036(6) 0.002(4) -0.011(5) 0.001(5)
O38 0.044(6) 0.060(7) 0.025(5) -0.016(5) 0.001(5) 0.013(6)
O39 0.047(6) 0.020(5) 0.026(5) 0.001(4) -0.004(4) 0.003(4)
O40 0.044(6) 0.024(5) 0.041(6) -0.007(4) 0.010(5) 0.003(4)
O41 0.056(7) 0.034(6) 0.017(5) -0.002(4) 0.007(4) 0.006(5)
O42 0.040(6) 0.038(6) 0.019(5) -0.006(4) -0.008(4) 0.016(5)
O43 0.031(5) 0.039(6) 0.024(5) -0.011(4) -0.006(4) 0.013(4)
O44 0.057(10) 0.029(7) 0.016(7) 0.000 0.011(6) 0.000
O45 0.038(6) 0.038(6) 0.049(7) -0.014(5) 0.012(5) 0.003(5)
O46 0.037(9) 0.041(9) 0.051(10) 0.000 -0.003(7) 0.000
O47 0.060(7) 0.034(6) 0.028(5) 0.001(5) -0.002(5) -0.002(5)
P1 0.015(2) 0.016(2) 0.0075(19) 0.000 0.0018(15) 0.000
P2 0.022(2) 0.015(2) 0.0063(19) 0.000 -0.0005(16) 0.000
Zr1 0.0208(8) 0.0143(8) 0.0057(7) 0.000 -0.0009(6) 0.000

loop_
_atom_type_symbol
_atom_type_description
_atom_type_scat_dispersion_real
_atom_type_scat_dispersion_imag
_atom_type_scat_source
H H 0.0000 0.0000 'International Tables Vol C Tables 4.2.6.8 and 6.1.1.4'
O O 0.0106 0.0060 'International Tables Vol C Tables 4.2.6.8 and 6.1.1.4'
P P 0.1023 0.0942 'International Tables Vol C Tables 4.2.6.8 and 6.1.1.4'
Zr Zr -2.9673 0.5597 'International Tables Vol C Tables 4.2.6.8 and 6.1.1.4'
Mo Mo -1.6832 0.6857 'International Tables Vol C Tables 4.2.6.8 and 6.1.1.4'
N N 0.0061 0.0033 'International Tables Vol C Tables 4.2.6.8 and 6.1.1.4'

loop_
_geom_angle_atom_site_label_1
_geom_angle_atom_site_label_2
_geom_angle_atom_site_label_3
_geom_angle
_geom_angle_site_symmetry_1
_geom_angle_site_symmetry_3
_geom_angle_publ_flag
O12 Mo1 O1 104.9(4) . . ?
O12 Mo1 O11 101.1(5) . . ?
O1 Mo1 O11 91.9(4) . . ?
O12 Mo1 O10 101.1(4) . . ?
O1 Mo1 O10 96.0(4) . . ?
O11 Mo1 O10 153.7(4) . . ?
O12 Mo1 O13 93.8(4) . . ?
O1 Mo1 O13 161.2(3) . . ?
O11 Mo1 O13 82.2(4) . . ?
O10 Mo1 O13 82.4(3) . . ?
O12 Mo1 O9 163.3(3) . . ?
O1 Mo1 O9 91.4(3) . . ?
O11 Mo1 O9 81.6(4) . . ?
O10 Mo1 O9 73.1(3) . . ?
O13 Mo1 O9 70.1(3) . . ?
O4 Mo2 O2 103.4(4) . . ?
O4 Mo2 O7 101.8(4) . . ?
O2 Mo2 O7 92.4(3) . . ?
O4 Mo2 O5 98.5(4) . . ?
O2 Mo2 O5 93.5(4) . . ?
O7 Mo2 O5 157.0(4) . . ?
O4 Mo2 O20 98.0(4) . . ?
O2 Mo2 O20 158.6(3) . . ?
O7 Mo2 O20 81.9(3) . . ?
O5 Mo2 O20 84.6(4) . . ?
O4 Mo2 O6 172.0(4) . . ?
O2 Mo2 O6 78.2(4) . . ?
O7 Mo2 O6 85.9(3) . . ?
O5 Mo2 O6 73.6(3) . . ?
O20 Mo2 O6 80.9(4) . . ?
O21 Mo3 O20 104.0(4) . . ?
O21 Mo3 O22 100.9(4) . . ?
O20 Mo3 O22 92.3(4) . . ?
O21 Mo3 O23 101.0(4) . . ?
O20 Mo3 O23 154.8(4) . . ?
O22 Mo3 O23 86.2(4) . . ?
O21 Mo3 O19 101.1(4) . . ?
O20 Mo3 O19 86.7(3) . . ?
O22 Mo3 O19 157.5(4) . . ?
O23 Mo3 O19 85.4(3) . . ?
O21 Mo3 O18 171.1(4) . . ?
O20 Mo3 O18 84.2(4) . . ?
O22 Mo3 O18 74.7(3) . . ?
O23 Mo3 O18 71.2(3) . . ?
O19 Mo3 O18 82.8(3) . . ?
O8 Mo4 O19 104.4(4) . . ?
O8 Mo4 O7 103.6(4) . . ?
O19 Mo4 O7 88.0(3) . . ?
O8 Mo4 O16 98.9(4) . . ?
O19 Mo4 O16 89.2(3) . . ?
O7 Mo4 O16 157.2(3) . . ?
O8 Mo4 O10 98.3(4) . . ?
O19 Mo4 O10 157.3(3) . . ?
O7 Mo4 O10 86.6(3) . . ?
O16 Mo4 O10 87.3(3) . . ?
O8 Mo4 O9 169.3(4) . . ?
O19 Mo4 O9 84.9(3) . . ?
O7 Mo4 O9 81.9(3) . . ?
O16 Mo4 O9 75.4(3) . . ?
O10 Mo4 O9 72.6(3) . . ?
O14 Mo5 O13 104.0(4) . . ?
O14 Mo5 O15 99.8(4) . . ?
O13 Mo5 O15 91.1(4) . . ?
O14 Mo5 O16 100.5(4) . . ?
O13 Mo5 O16 89.5(4) . . ?
O15 Mo5 O16 158.9(4) . . ?
O14 Mo5 O17 101.2(4) . . ?
O13 Mo5 O17 154.9(3) . . ?
O15 Mo5 O17 84.3(4) . . ?
O16 Mo5 O17 86.2(3) . . ?
O14 Mo5 O9 173.8(4) . . ?
O13 Mo5 O9 73.5(3) . . ?
O15 Mo5 O9 86.0(4) . . ?
O16 Mo5 O9 74.0(3) . . ?
O17 Mo5 O9 81.5(3) . . ?
O24 Mo6 O17 103.5(4) . 4_565 ?
O24 Mo6 O17 103.5(4) . . ?
O17 Mo6 O17 88.1(5) 4_565 . ?
O24 Mo6 O23 98.8(4) . . ?
O17 Mo6 O23 157.6(3) 4_565 . ?
O17 Mo6 O23 88.7(3) . . ?
O24 Mo6 O23 98.8(4) . 4_565 ?
O17 Mo6 O23 88.7(3) 4_565 4_565 ?
O17 Mo6 O23 157.6(3) . 4_565 ?
O23 Mo6 O23 85.9(5) . 4_565 ?
O24 Mo6 O18 168.9(5) . . ?
O17 Mo6 O18 84.4(3) 4_565 . ?
O17 Mo6 O18 84.4(3) . . ?
O23 Mo6 O18 73.2(3) . . ?
O23 Mo6 O18 73.2(3) 4_565 . ?
O25 Mo7 O33 103.7(5) . . ?
O25 Mo7 O35 98.3(5) . . ?
O33 Mo7 O35 97.2(5) . . ?
O25 Mo7 O26 102.1(5) . . ?
O33 Mo7 O26 152.1(5) . . ?
O35 Mo7 O26 89.2(5) . . ?
O25 Mo7 O3 100.1(4) . . ?
O33 Mo7 O3 88.7(4) . . ?
O35 Mo7 O3 158.8(4) . . ?
O26 Mo7 O3 76.7(5) . . ?
O25 Mo7 O34 170.2(4) . . ?
O33 Mo7 O34 83.7(4) . . ?
O35 Mo7 O34 74.2(5) . . ?
O26 Mo7 O34 71.9(4) . . ?
O3 Mo7 O34 86.3(4) . . ?
O28 Mo8 O31 104.7(5) . . ?
O28 Mo8 O29 101.3(5) . . ?
O31 Mo8 O29 96.9(4) . . ?
O28 Mo8 O3 99.1(5) . . ?
O31 Mo8 O3 88.9(4) . . ?
O29 Mo8 O3 156.7(4) . . ?
O28 Mo8 O27 101.7(4) . . ?
O31 Mo8 O27 151.4(5) . . ?
O29 Mo8 O27 88.7(4) . . ?
O3 Mo8 O27 76.1(4) . . ?
O28 Mo8 O32 170.4(4) . . ?
O31 Mo8 O32 84.3(4) . . ?
O29 Mo8 O32 73.8(5) . . ?
O3 Mo8 O32 84.4(4) . . ?
O27 Mo8 O32 70.3(4) . . ?
O36 Mo9 O37 104.2(5) . 4_565 ?
O36 Mo9 O37 104.2(5) . . ?
O37 Mo9 O37 100.2(7) 4_565 . ?
O36 Mo9 O35 94.8(5) . . ?
O37 Mo9 O35 156.2(5) 4_565 . ?
O37 Mo9 O35 88.8(4) . . ?
O36 Mo9 O35 94.8(5) . 4_565 ?
O37 Mo9 O35 88.8(4) 4_565 4_565 ?
O37 Mo9 O35 156.2(5) . 4_565 ?
O35 Mo9 O35 75.2(6) . 4_565 ?
O36 Mo9 O34 161.5(6) . . ?
O37 Mo9 O34 87.4(4) 4_565 . ?
O37 Mo9 O34 87.4(4) . . ?
O35 Mo9 O34 70.8(4) . . ?
O35 Mo9 O34 70.8(4) 4_565 . ?
O40 Mo10 O38 103.4(5) . . ?
O40 Mo10 O43 101.2(5) . . ?
O38 Mo10 O43 95.5(5) . . ?
O40 Mo10 O33 101.4(5) . . ?
O38 Mo10 O33 92.8(5) . . ?
O43 Mo10 O33 153.3(4) . . ?
O40 Mo10 O31 97.4(5) . . ?
O38 Mo10 O31 158.7(5) . . ?
O43 Mo10 O31 84.8(4) . . ?
O33 Mo10 O31 78.4(4) . . ?
O40 Mo10 O39 174.0(4) . . ?
O38 Mo10 O39 78.6(5) . . ?
O43 Mo10 O39 72.9(4) . . ?
O33 Mo10 O39 84.0(4) . . ?
O31 Mo10 O39 81.2(4) . . ?
O30 Mo11 O41 105.8(5) . 4_565 ?
O30 Mo11 O41 105.8(5) . . ?
O41 Mo11 O41 94.7(6) 4_565 . ?
O30 Mo11 O29 99.7(5) . . ?
O41 Mo11 O29 153.0(5) 4_565 . ?
O41 Mo11 O29 87.1(4) . . ?
O30 Mo11 O29 99.7(5) . 4_565 ?
O41 Mo11 O29 87.1(4) 4_565 4_565 ?
O41 Mo11 O29 153.0(5) . 4_565 ?
O29 Mo11 O29 79.6(5) . 4_565 ?
O30 Mo11 O32 166.9(6) . . ?
O41 Mo11 O32 82.9(4) 4_565 . ?
O41 Mo11 O32 82.9(4) . . ?
O29 Mo11 O32 70.5(4) . . ?
O29 Mo11 O32 70.5(4) 4_565 . ?
O47 Mo12 O46 104.2(6) . . ?
O47 Mo12 O45 98.6(5) . . ?
O46 Mo12 O45 93.4(6) . . ?
O47 Mo12 O37 98.8(5) . . ?
O46 Mo12 O37 96.8(6) . . ?
O45 Mo12 O37 157.0(5) . . ?
O47 Mo12 O38 91.4(5) . . ?
O46 Mo12 O38 164.4(6) . . ?
O45 Mo12 O38 83.9(4) . . ?
O37 Mo12 O38 80.8(4) . . ?
O47 Mo12 O39 160.9(4) . . ?
O46 Mo12 O39 93.8(6) . . ?
O45 Mo12 O39 73.7(4) . . ?
O37 Mo12 O39 85.1(4) . . ?
O38 Mo12 O39 70.6(4) . . ?
O42 Mo13 O45 101.1(5) . . ?
O42 Mo13 O44 102.6(6) . . ?
O45 Mo13 O44 94.6(5) . . ?
O42 Mo13 O43 100.4(4) . . ?
O45 Mo13 O43 90.8(5) . . ?
O44 Mo13 O43 154.9(5) . . ?
O42 Mo13 O41 96.9(5) . . ?
O45 Mo13 O41 161.9(5) . . ?
O44 Mo13 O41 83.7(5) . . ?
O43 Mo13 O41 83.6(4) . . ?
O42 Mo13 O39 173.5(4) . . ?
O45 Mo13 O39 79.0(4) . . ?
O44 Mo13 O39 83.8(5) . . ?
O43 Mo13 O39 73.1(4) . . ?
O41 Mo13 O39 82.9(4) . . ?
Mo1 O1 Zr1 159.8(5) . . ?
Mo2 O2 Zr1 144.3(4) . . ?
Mo8 O3 Mo7 137.1(5) . . ?
Mo8 O3 Zr1 106.7(4) . . ?
Mo7 O3 Zr1 109.0(4) . . ?
Mo2 O5 Mo2 118.5(6) 4_565 . ?
P1 O6 Mo2 128.5(3) . 4_565 ?
P1 O6 Mo2 128.5(3) . . ?
Mo2 O6 Mo2 91.8(4) 4_565 . ?
Mo4 O7 Mo2 152.9(5) . . ?
P1 O9 Mo4 126.1(4) . . ?
P1 O9 Mo1 124.3(4) . . ?
Mo4 O9 Mo1 90.2(3) . . ?
P1 O9 Mo5 126.0(4) . . ?
Mo4 O9 Mo5 87.7(2) . . ?
Mo1 O9 Mo5 91.2(3) . . ?
Mo1 O10 Mo4 124.0(4) . . ?
Mo1 O11 Mo1 142.1(7) 4_565 . ?
Mo5 O13 Mo1 125.1(4) . . ?
Mo5 O15 Mo5 152.0(6) . 4_565 ?
Mo4 O16 Mo5 122.7(4) . . ?
Mo6 O17 Mo5 150.1(5) . . ?
P1 O18 Mo6 127.1(6) . . ?
P1 O18 Mo3 124.0(4) . . ?
Mo6 O18 Mo3 91.4(3) . . ?
P1 O18 Mo3 124.0(4) . 4_565 ?
Mo6 O18 Mo3 91.4(3) . 4_565 ?
Mo3 O18 Mo3 87.8(4) . 4_565 ?
Mo4 O19 Mo3 148.1(4) . . ?
Mo3 O20 Mo2 153.1(5) . . ?
Mo3 O22 Mo3 122.7(6) 4_565 . ?
Mo3 O23 Mo6 124.1(4) . . ?
Mo7 O26 Mo7 123.7(6) 4_565 . ?
Mo7 O26 Zr1 103.9(5) 4_565 . ?
Mo7 O26 Zr1 103.9(5) . . ?
Mo8 O27 Mo8 123.6(6) 4_565 . ?
Mo8 O27 Zr1 104.3(4) 4_565 . ?
Mo8 O27 Zr1 104.3(4) . . ?
Mo8 O29 Mo11 127.1(6) . . ?
Mo8 O31 Mo10 156.8(6) . . ?
P2 O32 Mo8 126.9(4) . . ?
P2 O32 Mo8 126.9(4) . 4_565 ?
Mo8 O32 Mo8 93.2(4) . 4_565 ?
P2 O32 Mo11 121.8(7) . . ?
Mo8 O32 Mo11 88.2(4) . . ?
Mo8 O32 Mo11 88.2(4) 4_565 . ?
Mo7 O33 Mo10 158.4(6) . . ?
P2 O34 Mo9 125.1(7) . . ?
P2 O34 Mo7 125.3(4) . . ?
Mo9 O34 Mo7 90.1(4) . . ?
P2 O34 Mo7 125.3(4) . 4_565 ?
Mo9 O34 Mo7 90.1(4) . 4_565 ?
Mo7 O34 Mo7 90.0(4) . 4_565 ?
Mo7 O35 Mo9 124.2(6) . . ?
Mo9 O37 Mo12 137.3(6) . . ?
Mo10 O38 Mo12 120.4(7) . . ?
P2 O39 Mo13 126.3(6) . . ?
P2 O39 Mo10 127.5(5) . . ?
Mo13 O39 Mo10 89.3(3) . . ?
P2 O39 Mo12 123.9(6) . . ?
Mo13 O39 Mo12 87.7(3) . . ?
Mo10 O39 Mo12 90.1(3) . . ?
Mo11 O41 Mo13 146.7(6) . . ?
Mo10 O43 Mo13 123.1(5) . . ?
Mo13 O44 Mo13 156.7(8) . 4_565 ?
Mo13 O45 Mo12 119.3(6) . . ?
Mo12 O46 Mo12 137.7(10) . 4_565 ?
O6 P1 O18 109.5(6) . . ?
O6 P1 O9 109.6(4) . 4_565 ?
O18 P1 O9 109.6(4) . 4_565 ?
O6 P1 O9 109.6(4) . . ?
O18 P1 O9 109.6(4) . . ?
O9 P1 O9 109.0(6) 4_565 . ?
O32 P2 O34 108.8(7) . . ?
O32 P2 O39 110.9(5) . 4_565 ?
O34 P2 O39 108.1(5) . 4_565 ?
O32 P2 O39 110.9(5) . . ?
O34 P2 O39 108.1(5) . . ?
O39 P2 O39 109.8(7) 4_565 . ?
O2 Zr1 O2 77.5(4) . 4_565 ?
O2 Zr1 O3 137.7(3) . 4_565 ?
O2 Zr1 O3 79.5(3) 4_565 4_565 ?
O2 Zr1 O3 79.5(3) . . ?
O2 Zr1 O3 137.7(3) 4_565 . ?
O3 Zr1 O3 94.9(5) 4_565 . ?
O2 Zr1 O1 75.9(3) . . ?
O2 Zr1 O1 119.9(3) 4_565 . ?
O3 Zr1 O1 146.2(3) 4_565 . ?
O3 Zr1 O1 87.5(3) . . ?
O2 Zr1 O1 119.9(3) . 4_565 ?
O2 Zr1 O1 75.9(3) 4_565 4_565 ?
O3 Zr1 O1 87.5(3) 4_565 4_565 ?
O3 Zr1 O1 146.2(3) . 4_565 ?
O1 Zr1 O1 72.7(4) . 4_565 ?
O2 Zr1 O27 141.2(2) . . ?
O2 Zr1 O27 141.2(2) 4_565 . ?
O3 Zr1 O27 69.6(3) 4_565 . ?
O3 Zr1 O27 69.6(3) . . ?
O1 Zr1 O27 79.8(3) . . ?
O1 Zr1 O27 79.8(3) 4_565 . ?
O2 Zr1 O26 71.6(3) . . ?
O2 Zr1 O26 71.6(3) 4_565 . ?
O3 Zr1 O26 67.6(3) 4_565 . ?
O3 Zr1 O26 67.6(3) . . ?
O1 Zr1 O26 142.0(2) . . ?
O1 Zr1 O26 142.0(2) 4_565 . ?
O27 Zr1 O26 114.8(5) . . ?
O2 Zr1 Mo8 165.6(2) . 4_565 ?
O2 Zr1 Mo8 107.6(2) 4_565 4_565 ?
O3 Zr1 Mo8 35.3(2) 4_565 4_565 ?
O3 Zr1 Mo8 88.2(2) . 4_565 ?
O1 Zr1 Mo8 111.3(2) . 4_565 ?
O1 Zr1 Mo8 74.5(2) 4_565 4_565 ?
O27 Zr1 Mo8 35.84(14) . 4_565 ?
O26 Zr1 Mo8 96.8(3) . 4_565 ?
O2 Zr1 Mo7 103.4(2) . 4_565 ?
O2 Zr1 Mo7 65.6(2) 4_565 4_565 ?
O3 Zr1 Mo7 34.4(3) 4_565 4_565 ?
O3 Zr1 Mo7 86.2(3) . 4_565 ?
O1 Zr1 Mo7 173.7(2) . 4_565 ?
O1 Zr1 Mo7 112.5(2) 4_565 4_565 ?
O27 Zr1 Mo7 97.5(3) . 4_565 ?
O26 Zr1 Mo7 34.54(15) . 4_565 ?
Mo8 Zr1 Mo7 67.96(4) 4_565 4_565 ?

loop_
_geom_bond_atom_site_label_1
_geom_bond_atom_site_label_2
_geom_bond_distance
_geom_bond_site_symmetry_2
_geom_bond_publ_flag
Mo1 O12 1.685(9) . ?
Mo1 O1 1.774(8) . ?
Mo1 O11 1.907(4) . ?
Mo1 O10 1.911(8) . ?
Mo1 O13 2.100(8) . ?
Mo1 O9 2.429(8) . ?
Mo2 O4 1.701(8) . ?
Mo2 O2 1.770(8) . ?
Mo2 O7 1.922(8) . ?
Mo2 O5 1.944(6) . ?
Mo2 O20 2.022(8) . ?
Mo2 O6 2.326(7) . ?
Mo3 O21 1.690(8) . ?
Mo3 O20 1.832(8) . ?
Mo3 O22 1.928(6) . ?
Mo3 O23 1.936(8) . ?
Mo3 O19 1.960(8) . ?
Mo3 O18 2.439(8) . ?
Mo4 O8 1.687(9) . ?
Mo4 O19 1.871(8) . ?
Mo4 O7 1.885(8) . ?
Mo4 O16 1.916(8) . ?
Mo4 O10 1.974(8) . ?
Mo4 O9 2.412(8) . ?
Mo5 O14 1.686(8) . ?
Mo5 O13 1.832(8) . ?
Mo5 O15 1.918(3) . ?
Mo5 O16 1.929(8) . ?
Mo5 O17 1.966(8) . ?
Mo5 O9 2.459(8) . ?
Mo6 O24 1.684(11) . ?
Mo6 O17 1.882(8) 4_565 ?
Mo6 O17 1.882(8) . ?
Mo6 O23 1.942(8) . ?
Mo6 O23 1.942(8) 4_565 ?
Mo6 O18 2.348(11) . ?
Mo7 O25 1.677(9) . ?
Mo7 O33 1.818(9) . ?
Mo7 O35 1.821(11) . ?
Mo7 O26 1.999(6) . ?
Mo7 O3 2.045(10) . ?
Mo7 O34 2.493(9) . ?
Mo8 O28 1.678(9) . ?
Mo8 O31 1.777(9) . ?
Mo8 O29 1.855(10) . ?
Mo8 O3 2.030(9) . ?
Mo8 O27 2.031(6) . ?
Mo8 O32 2.463(9) . ?
Mo9 O36 1.695(16) . ?
Mo9 O37 1.788(10) 4_565 ?
Mo9 O37 1.788(10) . ?
Mo9 O35 2.127(11) . ?
Mo9 O35 2.127(11) 4_565 ?
Mo9 O34 2.439(14) . ?
Mo10 O40 1.679(10) . ?
Mo10 O38 1.748(11) . ?
Mo10 O43 1.882(9) . ?
Mo10 O33 1.932(9) . ?
Mo10 O31 2.064(10) . ?
Mo10 O39 2.441(9) . ?
Mo11 O30 1.682(14) . ?
Mo11 O41 1.798(10) 4_565 ?
Mo11 O41 1.798(10) . ?
Mo11 O29 2.007(9) . ?
Mo11 O29 2.007(9) 4_565 ?
Mo11 O32 2.506(14) . ?
Mo12 O47 1.681(11) . ?
Mo12 O46 1.838(6) . ?
Mo12 O45 2.034(11) . ?
Mo12 O37 2.050(11) . ?
Mo12 O38 2.228(11) . ?
Mo12 O39 2.445(10) . ?
Mo13 O42 1.684(9) . ?
Mo13 O45 1.831(11) . ?
Mo13 O44 1.897(3) . ?
Mo13 O43 1.966(10) . ?
Mo13 O41 2.063(10) . ?
Mo13 O39 2.373(10) . ?
O1 Zr1 2.210(8) . ?
O2 Zr1 2.154(8) . ?
O3 Zr1 2.158(9) . ?
O5 Mo2 1.944(6) 4_565 ?
O6 P1 1.529(11) . ?
O6 Mo2 2.326(7) 4_565 ?
O9 P1 1.537(8) . ?
O11 Mo1 1.907(4) 4_565 ?
O15 Mo5 1.918(3) 4_565 ?
O18 P1 1.531(11) . ?
O18 Mo3 2.439(8) 4_565 ?
O22 Mo3 1.928(6) 4_565 ?
O26 Mo7 1.999(6) 4_565 ?
O26 Zr1 2.340(14) . ?
O27 Mo8 2.031(6) 4_565 ?
O27 Zr1 2.224(12) . ?
O32 P2 1.530(14) . ?
O32 Mo8 2.463(9) 4_565 ?
O34 P2 1.533(15) . ?
O34 Mo7 2.493(9) 4_565 ?
O39 P2 1.536(9) . ?
O44 Mo13 1.897(3) 4_565 ?
O46 Mo12 1.838(6) 4_565 ?
O10S O10S 0.95(5) 4_565 ?
P1 O9 1.537(8) 4_565 ?
P2 O39 1.536(9) 4_565 ?
Zr1 O2 2.154(8) 4_565 ?
Zr1 O3 2.158(9) 4_565 ?
Zr1 O1 2.210(8) 4_565 ?
Zr1 Mo8 3.3611(17) 4_565 ?
Zr1 Mo7 3.4234(17) 4_565 ?
